data_7224667
loop_
_publ_author_name
'Yang, Jindou'
'Wang, Xian'
'Zhang, Wei-Qiang'
'Zhang, Guofang'
'Gao, Ziwei'

_publ_section_title
;
 Formation of A Robust Ru4O4 Skeleton with Two Ru2(CO)4 Units in
 Criss-Cross Configuration
;
_journal_name_full 'RSC Adv.'
_journal_paper_doi 10.1039/C6RA02558G
_journal_year 2016
_chemical_formula_sum 'C32 H20 N4 O18 Ru4'
_chemical_formula_weight 1152.80
_chemical_name_systematic
; 
 ? 
;
_space_group_IT_number 86
_symmetry_cell_setting tetragonal
_symmetry_space_group_name_Hall '-P 4bc'
_symmetry_space_group_name_H-M 'P 42/n :2'
_atom_sites_solution_hydrogens geom
_atom_sites_solution_primary direct
_atom_sites_solution_secondary difmap
_audit_creation_method SHELXL-97
_audit_update_record
;
2015-06-28 deposited with the CCDC.
2016-03-21 downloaded from the CCDC.
;
_cell_angle_alpha 90.00
_cell_angle_beta 90.00
_cell_angle_gamma 90.00
_cell_formula_units_Z 2
_cell_length_a 15.1030(3)
_cell_length_b 15.1030(3)
_cell_length_c 10.0955(4)
_cell_measurement_temperature 296(2)
_cell_volume 2302.79(11)
_computing_structure_refinement 'SHELXL-97 (Sheldrick, 1997)'
_computing_structure_solution 'SHELXS-97 (Sheldrick, 1990)'
_diffrn_ambient_temperature 296(2)
_diffrn_measured_fraction_theta_full 0.997
_diffrn_measured_fraction_theta_max 0.997
_diffrn_radiation_monochromator graphite
_diffrn_radiation_source 'fine-focus sealed tube'
_diffrn_radiation_type MoK\a
_diffrn_radiation_wavelength 0.71073
_diffrn_reflns_av_R_equivalents 0.0296
_diffrn_reflns_av_sigmaI/netI 0.0229
_diffrn_reflns_limit_h_max 18
_diffrn_reflns_limit_h_min -18
_diffrn_reflns_limit_k_max 18
_diffrn_reflns_limit_k_min -18
_diffrn_reflns_limit_l_max 12
_diffrn_reflns_limit_l_min -12
_diffrn_reflns_number 11956
_diffrn_reflns_theta_full 25.99
_diffrn_reflns_theta_max 25.99
_diffrn_reflns_theta_min 3.37
_exptl_absorpt_coefficient_mu 1.355
_exptl_absorpt_correction_T_max 0.8764
_exptl_absorpt_correction_T_min 0.8226
_exptl_absorpt_correction_type multi-scan
_exptl_absorpt_process_details sadabs
_exptl_crystal_colour colorless
_exptl_crystal_density_diffrn 1.663
_exptl_crystal_density_method 'not measured'
_exptl_crystal_description block
_exptl_crystal_F_000 1120
_exptl_crystal_size_max 0.15
_exptl_crystal_size_mid 0.13
_exptl_crystal_size_min 0.10
_refine_diff_density_max 0.589
_refine_diff_density_min -0.377
_refine_diff_density_rms 0.101
_refine_ls_extinction_method none
_refine_ls_goodness_of_fit_ref 1.116
_refine_ls_hydrogen_treatment constr
_refine_ls_matrix_type full
_refine_ls_number_parameters 136
_refine_ls_number_reflns 2266
_refine_ls_number_restraints 0
_refine_ls_restrained_S_all 1.116
_refine_ls_R_factor_all 0.0464
_refine_ls_R_factor_gt 0.0321
_refine_ls_shift/su_max 0.001
_refine_ls_shift/su_mean 0.000
_refine_ls_structure_factor_coef Fsqd
_refine_ls_weighting_details 'calc w=1/[\s^2^(Fo^2^)+(0.0552P)^2^+2.5221P] where P=(Fo^2^+2Fc^2^)/3'
_refine_ls_weighting_scheme calc
_refine_ls_wR_factor_gt 0.0917
_refine_ls_wR_factor_ref 0.1047
_reflns_number_gt 1790
_reflns_number_total 2266
_reflns_threshold_expression >2sigma(I)
_cod_data_source_file c6ra02558g2.cif
_cod_data_source_block 1
_cod_original_sg_symbol_H-M P4(2)/n
_cod_database_code 7224667
_audit_block_doi 10.5517/cc14fn7g

loop_
_symmetry_equiv_pos_as_xyz
'x, y, z'
'-x+1/2, -y+1/2, z'
'-y, x+1/2, z+1/2'
'y+1/2, -x, z+1/2'
'-x, -y, -z'
'x-1/2, y-1/2, -z'
'y, -x-1/2, -z-1/2'
'-y-1/2, x, -z-1/2'

loop_
_atom_site_label
_atom_site_type_symbol
_atom_site_fract_x
_atom_site_fract_y
_atom_site_fract_z
_atom_site_U_iso_or_equiv
_atom_site_adp_type
_atom_site_occupancy
_atom_site_symmetry_multiplicity
_atom_site_calc_flag
_atom_site_refinement_flags
N1 N 0.8866(2) 0.5611(2) 0.1388(4) 0.0424(9) Uani 1 1 d .
Ru1 Ru 0.80788(2) 0.67940(2) 0.09308(3) 0.02916(15) Uani 1 1 d .
C1 C 0.9378(3) 0.5665(3) 0.2454(5) 0.0483(11) Uani 1 1 d .
C2 C 0.9915(4) 0.4973(4) 0.2845(6) 0.0741(18) Uani 1 1 d .
H2 H 1.0273 0.5025 0.3590 0.089 Uiso 1 1 calc R
C3 C 0.9912(5) 0.4219(4) 0.2126(7) 0.093(2) Uani 1 1 d .
H3 H 1.0271 0.3746 0.2372 0.112 Uiso 1 1 calc R
C4 C 0.9385(5) 0.4154(4) 0.1045(7) 0.080(2) Uani 1 1 d .
H4 H 0.9376 0.3635 0.0549 0.095 Uiso 1 1 calc R
C5 C 0.8863(4) 0.4858(3) 0.0687(6) 0.0594(14) Uani 1 1 d .
H5 H 0.8502 0.4812 -0.0055 0.071 Uiso 1 1 calc R
C6 C 0.9306(3) 0.6498(3) 0.3259(4) 0.0475(11) Uani 1 1 d .
C7 C 0.8926(3) 0.7437(3) 0.0053(4) 0.0369(9) Uani 1 1 d .
C8 C 0.7618(3) 0.6468(3) -0.0675(4) 0.0388(10) Uani 1 1 d .
O1 O 0.87320(17) 0.70765(18) 0.2810(3) 0.0336(6) Uani 1 1 d .
O2 O 0.9730(3) 0.6596(3) 0.4265(4) 0.0738(12) Uani 1 1 d .
O3 O 0.9461(2) 0.7845(2) -0.0461(4) 0.0621(9) Uani 1 1 d .
O4 O 0.7394(2) 0.6254(2) -0.1700(3) 0.0594(9) Uani 1 1 d .
O1W O 0.7894(18) 0.2056(11) 0.019(5) 0.53(4) Uani 0.50 1 d P

loop_
_atom_site_aniso_label
_atom_site_aniso_U_11
_atom_site_aniso_U_22
_atom_site_aniso_U_33
_atom_site_aniso_U_23
_atom_site_aniso_U_13
_atom_site_aniso_U_12
N1 0.045(2) 0.037(2) 0.045(2) 0.0013(17) 0.0048(18) 0.0120(16)
Ru1 0.0316(2) 0.0289(2) 0.0269(2) -0.00171(12) 0.00132(12) 0.00168(12)
C1 0.047(3) 0.051(3) 0.047(3) 0.002(2) 0.002(2) 0.020(2)
C2 0.077(4) 0.081(4) 0.064(4) 0.002(3) -0.005(3) 0.041(3)
C3 0.117(6) 0.074(4) 0.089(5) -0.001(4) -0.003(4) 0.062(4)
C4 0.101(5) 0.043(3) 0.095(5) -0.011(3) 0.008(4) 0.025(3)
C5 0.070(4) 0.042(3) 0.066(3) -0.012(2) 0.002(3) 0.013(2)
C6 0.041(2) 0.062(3) 0.040(2) -0.002(2) -0.004(2) 0.016(2)
C7 0.040(2) 0.037(2) 0.033(2) -0.0034(18) 0.0011(18) 0.0049(19)
C8 0.041(2) 0.038(2) 0.037(2) 0.0003(18) 0.0034(19) -0.0006(19)
O1 0.0311(14) 0.0372(15) 0.0326(14) -0.0024(12) -0.0002(11) 0.0051(11)
O2 0.069(3) 0.095(3) 0.057(2) -0.020(2) -0.0258(19) 0.038(2)
O3 0.055(2) 0.066(2) 0.065(2) 0.0038(19) 0.0157(19) -0.0162(18)
O4 0.074(2) 0.070(2) 0.0340(17) -0.0104(16) -0.0046(16) -0.0170(18)
O1W 0.31(3) 0.073(10) 1.20(10) -0.03(3) 0.38(5) -0.066(14)

loop_
_atom_type_symbol
_atom_type_description
_atom_type_scat_dispersion_real
_atom_type_scat_dispersion_imag
_atom_type_scat_source
C C 0.0033 0.0016 'International Tables Vol C Tables 4.2.6.8 and 6.1.1.4'
H H 0.0000 0.0000 'International Tables Vol C Tables 4.2.6.8 and 6.1.1.4'
N N 0.0061 0.0033 'International Tables Vol C Tables 4.2.6.8 and 6.1.1.4'
O O 0.0106 0.0060 'International Tables Vol C Tables 4.2.6.8 and 6.1.1.4'
Ru Ru -1.2594 0.8363 'International Tables Vol C Tables 4.2.6.8 and 6.1.1.4'

loop_
_geom_angle_atom_site_label_1
_geom_angle_atom_site_label_2
_geom_angle_atom_site_label_3
_geom_angle
_geom_angle_site_symmetry_1
_geom_angle_site_symmetry_3
C1 N1 C5 118.8(4) . .
C1 N1 Ru1 115.9(3) . .
C5 N1 Ru1 125.3(4) . .
C8 Ru1 C7 88.84(18) . .
C8 Ru1 O1 99.09(15) . 7_576
C7 Ru1 O1 168.88(14) . 7_576
C8 Ru1 O1 174.02(15) . .
C7 Ru1 O1 90.06(14) . .
O1 Ru1 O1 82.84(7) 7_576 .
C8 Ru1 N1 99.97(17) . .
C7 Ru1 N1 98.88(16) . .
O1 Ru1 N1 87.48(12) 7_576 .
O1 Ru1 N1 74.40(12) . .
C8 Ru1 Ru1 88.12(13) . 2_665
C7 Ru1 Ru1 91.88(13) . 2_665
O1 Ru1 Ru1 80.67(7) 7_576 2_665
O1 Ru1 Ru1 97.79(7) . 2_665
N1 Ru1 Ru1 166.61(10) . 2_665
N1 C1 C2 121.9(5) . .
N1 C1 C6 116.6(4) . .
C2 C1 C6 121.5(5) . .
C3 C2 C1 118.8(6) . .
C3 C2 H2 120.6 . .
C1 C2 H2 120.6 . .
C2 C3 C4 119.7(5) . .
C2 C3 H3 120.1 . .
C4 C3 H3 120.1 . .
C3 C4 C5 119.6(6) . .
C3 C4 H4 120.2 . .
C5 C4 H4 120.2 . .
N1 C5 C4 121.1(6) . .
N1 C5 H5 119.4 . .
C4 C5 H5 119.4 . .
O2 C6 O1 123.9(4) . .
O2 C6 C1 121.2(4) . .
O1 C6 C1 114.8(4) . .
O3 C7 Ru1 178.2(4) . .
O4 C8 Ru1 175.0(4) . .
C6 O1 Ru1 120.9(3) . 8_756
C6 O1 Ru1 118.0(3) . .
Ru1 O1 Ru1 119.30(12) 8_756 .

loop_
_geom_bond_atom_site_label_1
_geom_bond_atom_site_label_2
_geom_bond_distance
_geom_bond_site_symmetry_2
N1 C1 1.327(6) .
N1 C5 1.339(6) .
N1 Ru1 2.195(3) .
Ru1 C8 1.832(4) .
Ru1 C7 1.835(4) .
Ru1 O1 2.130(3) 7_576
Ru1 O1 2.181(3) .
Ru1 Ru1 2.7575(6) 2_665
C1 C2 1.380(7) .
C1 C6 1.502(6) .
C2 C3 1.351(9) .
C2 H2 0.9300 .
C3 C4 1.354(9) .
C3 H3 0.9300 .
C4 C5 1.372(8) .
C4 H4 0.9300 .
C5 H5 0.9300 .
C6 O2 1.210(5) .
C6 O1 1.312(5) .
C7 O3 1.141(5) .
C8 O4 1.136(5) .
O1 Ru1 2.130(3) 8_756
O1W O1W 1.79(5) 2_655
